data_2219148
loop_
_publ_author_name
'Dai, Wei'
'Fu, Da-Wei'

_publ_section_title
;
 2-Ammonio-3-(4-nitrophenyl)propanoate monohydrate
;
_journal_coeditor_code RZ2221
_journal_issue 8
_journal_name_full 'Acta Crystallographica Section E'
_journal_page_first o1446
_journal_paper_doi 10.1107/S1600536808017960
_journal_volume 64
_journal_year 2008
_chemical_formula_iupac 'C9 H10 N2 O4, H2 O'
_chemical_formula_moiety 'C9 H10 N2 O4, H2 O'
_chemical_formula_sum 'C9 H12 N2 O5'
_chemical_formula_weight 228.21
_chemical_name_systematic
;
2-Ammonio-3-(4-nitrophenyl)propanoate monohydrate
;
_space_group_IT_number 4
_symmetry_cell_setting monoclinic
_symmetry_space_group_name_Hall 'P 2yb'
_symmetry_space_group_name_H-M 'P 1 21 1'
_atom_sites_solution_hydrogens geom
_atom_sites_solution_primary direct
_atom_sites_solution_secondary difmap
_audit_creation_method SHELXL-97
_cell_angle_alpha 90.00
_cell_angle_beta 101.40(3)
_cell_angle_gamma 90.00
_cell_formula_units_Z 2
_cell_length_a 6.2349(12)
_cell_length_b 5.2990(11)
_cell_length_c 15.727(3)
_cell_measurement_reflns_used 1458
_cell_measurement_temperature 293(2)
_cell_measurement_theta_max 27.4844
_cell_measurement_theta_min 3.3333
_cell_volume 509.35(18)
_computing_cell_refinement 'CrystalClear (Rigaku, 2005)'
_computing_data_collection 'CrystalClear (Rigaku, 2005)'
_computing_data_reduction 'CrystalClear (Rigaku, 2005)'
_computing_molecular_graphics 'SHELXTL (Sheldrick, 2008)'
_computing_publication_material 'SHELXL97 (Sheldrick, 2008)'
_computing_structure_refinement 'SHELXL97 (Sheldrick, 2008)'
_computing_structure_solution 'SHELXS97 (Sheldrick, 2008)'
_diffrn_ambient_temperature 293(2)
_diffrn_detector_area_resol_mean 13.6612
_diffrn_measured_fraction_theta_full 0.998
_diffrn_measured_fraction_theta_max 0.998
_diffrn_measurement_device_type 'Rigaku Mercury2 (2x2 bin mode)'
_diffrn_measurement_method \w
_diffrn_radiation_monochromator graphite
_diffrn_radiation_source 'fine-focus sealed tube'
_diffrn_radiation_type MoK\a
_diffrn_radiation_wavelength 0.71073
_diffrn_reflns_av_R_equivalents 0.0337
_diffrn_reflns_av_sigmaI/netI 0.0277
_diffrn_reflns_limit_h_max 8
_diffrn_reflns_limit_h_min -8
_diffrn_reflns_limit_k_max 6
_diffrn_reflns_limit_k_min -6
_diffrn_reflns_limit_l_max 19
_diffrn_reflns_limit_l_min -20
_diffrn_reflns_number 5388
_diffrn_reflns_theta_full 27.48
_diffrn_reflns_theta_max 27.48
_diffrn_reflns_theta_min 3.33
_exptl_absorpt_coefficient_mu 0.123
_exptl_absorpt_correction_T_max 0.982
_exptl_absorpt_correction_T_min 0.964
_exptl_absorpt_correction_type multi-scan
_exptl_absorpt_process_details '(CrystalClear; Rigaku, 2005)'
_exptl_crystal_colour colourless
_exptl_crystal_density_diffrn 1.488
_exptl_crystal_density_method 'not measured'
_exptl_crystal_description block
_exptl_crystal_F_000 240
_exptl_crystal_size_max 0.30
_exptl_crystal_size_mid 0.25
_exptl_crystal_size_min 0.15
_refine_diff_density_max 0.360
_refine_diff_density_min -0.345
_refine_ls_extinction_method none
_refine_ls_goodness_of_fit_ref 1.143
_refine_ls_hydrogen_treatment mixed
_refine_ls_matrix_type full
_refine_ls_number_parameters 153
_refine_ls_number_reflns 1297
_refine_ls_number_restraints 1
_refine_ls_restrained_S_all 1.142
_refine_ls_R_factor_all 0.0575
_refine_ls_R_factor_gt 0.0514
_refine_ls_shift/su_max 0.000
_refine_ls_shift/su_mean 0.000
_refine_ls_structure_factor_coef Fsqd
_refine_ls_weighting_details 'calc w=1/[\s^2^(Fo^2^)+(0.0664P)^2^+0.2902P] where P=(Fo^2^+2Fc^2^)/3'
_refine_ls_weighting_scheme calc
_refine_ls_wR_factor_gt 0.1368
_refine_ls_wR_factor_ref 0.1403
_reflns_number_gt 1184
_reflns_number_total 1297
_reflns_threshold_expression I>2\s(I)
_cod_data_source_file rz2221.cif
_cod_data_source_block I
_cod_original_sg_symbol_H-M 'P 21'
_cod_database_code 2219148
_cod_database_fobs_code 2219148

loop_
_symmetry_equiv_pos_as_xyz
'x, y, z'
'-x, y+1/2, -z'

loop_
_atom_site_type_symbol
_atom_site_label
_atom_site_fract_x
_atom_site_fract_y
_atom_site_fract_z
_atom_site_U_iso_or_equiv
_atom_site_adp_type
_atom_site_calc_flag
_atom_site_refinement_flags
_atom_site_occupancy
O O1 0.3398(5) 0.1706(7) 0.0174(2) 0.0512(9) Uani d . 1
N N2 0.2068(5) -0.9188(6) 0.41031(19) 0.0286(7) Uani d . 1
H H2A 0.2056 -1.0468 0.3736 0.043 Uiso calc R 1
H H2B 0.0991 -0.9385 0.4394 0.043 Uiso calc R 1
H H2D 0.3345 -0.9154 0.4475 0.043 Uiso calc R 1
O O3 -0.0544(4) -0.3216(6) 0.34808(17) 0.0342(6) Uani d . 1
C C1 0.3833(6) -0.1391(8) 0.1227(2) 0.0283(8) Uani d . 1
C C7 0.1506(6) -0.7322(7) 0.2635(2) 0.0301(8) Uani d . 1
H H7A 0.2309 -0.8847 0.2560 0.036 Uiso calc R 1
H H7B -0.0026 -0.7631 0.2392 0.036 Uiso calc R 1
O O4 -0.1341(4) -0.6381(6) 0.42852(18) 0.0367(7) Uani d . 1
O O2 0.6547(5) 0.1366(7) 0.1010(2) 0.0537(9) Uani d . 1
C C5 0.4472(6) -0.4434(9) 0.2352(2) 0.0346(9) Uani d . 1
H H5A 0.5413 -0.5221 0.2807 0.042 Uiso calc R 1
C C9 -0.0204(5) -0.5355(7) 0.3814(2) 0.0243(7) Uani d . 1
C C2 0.1690(6) -0.2143(9) 0.0984(2) 0.0335(9) Uani d . 1
H H2C 0.0766 -0.1372 0.0520 0.040 Uiso calc R 1
C C3 0.0930(6) -0.4068(9) 0.1441(2) 0.0330(8) Uani d . 1
H H3A -0.0516 -0.4600 0.1282 0.040 Uiso calc R 1
N N1 0.4628(5) 0.0705(7) 0.0771(2) 0.0351(8) Uani d . 1
C C8 0.1756(5) -0.6791(7) 0.3613(2) 0.0231(7) Uani d . 1
H H8A 0.3065 -0.5751 0.3798 0.028 Uiso calc R 1
C C6 0.5246(6) -0.2510(9) 0.1903(2) 0.0334(9) Uani d . 1
H H6A 0.6694 -0.1982 0.2055 0.040 Uiso calc R 1
C C4 0.2310(6) -0.5208(8) 0.2133(2) 0.0281(7) Uani d . 1
O O5 0.6393(5) -1.0768(7) 0.4286(2) 0.0412(7) Uani d . 1
H H30 0.715(8) -0.930(12) 0.427(3) 0.047(14) Uiso d . 1
H H31 0.681(11) -1.158(18) 0.393(4) 0.08(2) Uiso d . 1

loop_
_atom_site_aniso_label
_atom_site_aniso_U_11
_atom_site_aniso_U_22
_atom_site_aniso_U_33
_atom_site_aniso_U_12
_atom_site_aniso_U_13
_atom_site_aniso_U_23
O1 0.0582(19) 0.050(2) 0.0455(16) 0.0021(17) 0.0115(14) 0.0193(17)
N2 0.0280(14) 0.0290(16) 0.0305(14) 0.0084(13) 0.0095(11) 0.0063(14)
O3 0.0334(13) 0.0275(14) 0.0409(14) 0.0068(12) 0.0057(11) 0.0025(13)
C1 0.0351(17) 0.0278(19) 0.0241(15) -0.0002(15) 0.0111(13) -0.0019(15)
C7 0.0401(19) 0.0273(19) 0.0246(16) -0.0030(16) 0.0109(14) -0.0022(15)
O4 0.0374(14) 0.0334(15) 0.0452(14) 0.0024(13) 0.0223(12) -0.0027(13)
O2 0.0545(19) 0.051(2) 0.0563(18) -0.0224(17) 0.0128(15) 0.0021(17)
C5 0.0274(17) 0.044(2) 0.0313(17) 0.0054(18) 0.0037(14) 0.0094(18)
C9 0.0244(15) 0.0246(17) 0.0231(14) 0.0003(14) 0.0031(12) -0.0061(14)
C2 0.0333(18) 0.041(2) 0.0249(16) 0.0008(17) 0.0024(14) 0.0034(17)
C3 0.0320(17) 0.040(2) 0.0263(16) -0.0036(18) 0.0037(14) -0.0015(17)
N1 0.0443(18) 0.0350(18) 0.0289(15) -0.0024(17) 0.0143(14) -0.0004(14)
C8 0.0263(15) 0.0180(16) 0.0255(15) 0.0014(13) 0.0064(12) 0.0012(13)
C6 0.0229(16) 0.045(2) 0.0330(17) -0.0026(16) 0.0071(13) 0.0041(18)
C4 0.0327(17) 0.0298(18) 0.0238(15) 0.0028(16) 0.0103(13) -0.0024(16)
O5 0.0308(14) 0.0402(19) 0.0557(18) 0.0035(14) 0.0160(13) -0.0028(15)

loop_
_atom_type_symbol
_atom_type_description
_atom_type_scat_dispersion_real
_atom_type_scat_dispersion_imag
_atom_type_scat_source
C C 0.0033 0.0000 'International Tables Vol C Tables 4.2.6.8 and 6.1.1.4'
H H 0.0000 0.0000 'International Tables Vol C Tables 4.2.6.8 and 6.1.1.4'
N N 0.0061 0.0000 'International Tables Vol C Tables 4.2.6.8 and 6.1.1.4'
O O 0.0106 0.0000 'International Tables Vol C Tables 4.2.6.8 and 6.1.1.4'

loop_
_geom_angle_atom_site_label_1
_geom_angle_atom_site_label_2
_geom_angle_atom_site_label_3
_geom_angle
C8 N2 H2A 109.5
C8 N2 H2B 109.5
H2A N2 H2B 109.5
C8 N2 H2D 109.5
H2A N2 H2D 109.5
H2B N2 H2D 109.5
C6 C1 C2 122.0(4)
C6 C1 N1 118.7(3)
C2 C1 N1 119.3(3)
C4 C7 C8 114.0(3)
C4 C7 H7A 108.7
C8 C7 H7A 108.7
C4 C7 H7B 108.7
C8 C7 H7B 108.7
H7A C7 H7B 107.6
C4 C5 C6 120.9(3)
C4 C5 H5A 119.6
C6 C5 H5A 119.6
O4 C9 O3 125.1(3)
O4 C9 C8 118.6(3)
O3 C9 C8 116.3(3)
C1 C2 C3 118.9(3)
C1 C2 H2C 120.5
C3 C2 H2C 120.5
C2 C3 C4 120.4(3)
C2 C3 H3A 119.8
C4 C3 H3A 119.8
O1 N1 O2 122.7(4)
O1 N1 C1 119.3(3)
O2 N1 C1 118.0(3)
N2 C8 C9 110.4(3)
N2 C8 C7 109.9(3)
C9 C8 C7 111.7(3)
N2 C8 H8A 108.2
C9 C8 H8A 108.2
C7 C8 H8A 108.2
C1 C6 C5 118.6(3)
C1 C6 H6A 120.7
C5 C6 H6A 120.7
C5 C4 C3 119.2(4)
C5 C4 C7 119.8(3)
C3 C4 C7 121.0(3)
H30 O5 H31 101(6)

loop_
_geom_bond_atom_site_label_1
_geom_bond_atom_site_label_2
_geom_bond_distance
O1 N1 1.211(4)
N2 C8 1.478(5)
N2 H2A 0.8900
N2 H2B 0.8900
N2 H2D 0.8900
O3 C9 1.249(5)
C1 C6 1.374(5)
C1 C2 1.374(5)
C1 N1 1.461(5)
C7 C4 1.512(5)
C7 C8 1.541(4)
C7 H7A 0.9700
C7 H7B 0.9700
O4 C9 1.247(4)
O2 N1 1.232(4)
C5 C4 1.385(5)
C5 C6 1.381(6)
C5 H5A 0.9300
C9 C8 1.524(5)
C2 C3 1.384(6)
C2 H2C 0.9300
C3 C4 1.387(5)
C3 H3A 0.9300
C8 H8A 0.9800
C6 H6A 0.9300
O5 H30 0.92(6)
O5 H31 0.79(8)

loop_
_geom_hbond_atom_site_label_D
_geom_hbond_atom_site_label_H
_geom_hbond_atom_site_label_A
_geom_hbond_site_symmetry_A
_geom_hbond_distance_DH
_geom_hbond_distance_HA
_geom_hbond_distance_DA
_geom_hbond_angle_DHA
N2 H2A O3 1_545 0.89 2.16 2.745(4) 123.0
N2 H2B O4 2_546 0.89 2.30 2.904(4) 124.8
O5 H30 O4 1_655 0.92(6) 1.81(6) 2.721(5) 177(5)
O5 H31 O3 1_645 0.79(8) 2.11(8) 2.809(4) 148(6)

loop_
_geom_torsion_atom_site_label_1
_geom_torsion_atom_site_label_2
_geom_torsion_atom_site_label_3
_geom_torsion_atom_site_label_4
_geom_torsion
C6 C1 C2 C3 0.7(6)
N1 C1 C2 C3 -177.6(3)
C1 C2 C3 C4 0.2(6)
C6 C1 N1 O1 180.0(4)
C2 C1 N1 O1 -1.7(5)
C6 C1 N1 O2 0.6(5)
C2 C1 N1 O2 178.9(4)
O4 C9 C8 N2 -4.9(4)
O3 C9 C8 N2 175.4(3)
O4 C9 C8 C7 117.7(4)
O3 C9 C8 C7 -61.9(4)
C4 C7 C8 N2 -150.5(3)
C4 C7 C8 C9 86.6(4)
C2 C1 C6 C5 -0.5(6)
N1 C1 C6 C5 177.8(4)
C4 C5 C6 C1 -0.7(6)
C6 C5 C4 C3 1.6(6)
C6 C5 C4 C7 179.9(4)
C2 C3 C4 C5 -1.3(6)
C2 C3 C4 C7 -179.6(3)
C8 C7 C4 C5 59.3(5)
C8 C7 C4 C3 -122.4(4)

loop_
_cod_related_entry_id
_cod_related_entry_database
_cod_related_entry_code
1 ChemSpider 2016495
